data_4062292
loop_
_publ_author_name
'Godoy, Fernando'
'Klahn, A. Hugo'
'Lahoz, Fernando J.'
'Balana, Ana I.'
'Oelckers, Beatriz'
'Oro, Luis A.'

_publ_section_title
;
 Syntheses and Reactivity of Functionalized (\h^5^-Tetramethylcyclopentadienyl)
 Rhenium Complexes: Molecular Structures of
 (\h^5^:\h^2^-C~5~Me~4~CH~2~CH~2~CH\\db CH~2~)Re(CO)~2~ and
 (\h^5^-C~5~Me~4~CH~2~-2-C~4~H~3~S)Re(CO)~2~(PMe~3~)
;
_journal_issue 24
_journal_name_full Organometallics
_journal_page_first 4861
_journal_page_last 4868
_journal_paper_doi 10.1021/om030443m
_journal_volume 22
_journal_year 2003
_chemical_formula_moiety 'C19 H26 O2 P Re S'
_chemical_formula_sum 'C19 H26 O2 P Re S'
_chemical_formula_weight 535.63
_space_group_IT_number 19
_space_group_name_Hall 'P 2ac 2ab'
_space_group_name_H-M_alt 'P 21 21 21'
_symmetry_cell_setting orthorhombic
_symmetry_space_group_name_Hall 'P 2ac 2ab'
_symmetry_space_group_name_H-M 'P 21 21 21'
_cell_angle_alpha 90.00
_cell_angle_beta 90.00
_cell_angle_gamma 90.00
_cell_formula_units_Z 4
_cell_length_a 10.2133(6)
_cell_length_b 12.0658(7)
_cell_length_c 16.1707(9)
_cell_measurement_temperature 100(2)
_cell_volume 1992.7(2)
_diffrn_ambient_temperature 100(2)
_exptl_crystal_density_diffrn 1.785
_cod_database_code 4062292

loop_
_symmetry_equiv_pos_as_xyz
'x, y, z'
'-x+1/2, -y, z+1/2'
'-x, y+1/2, -z+1/2'
'x+1/2, -y+1/2, -z'

loop_
_atom_site_label
_atom_site_type_symbol
_atom_site_fract_x
_atom_site_fract_y
_atom_site_fract_z
_atom_site_U_iso_or_equiv
_atom_site_adp_type
_atom_site_occupancy
_atom_site_symmetry_multiplicity
_atom_site_calc_flag
_atom_site_refinement_flags
_atom_site_disorder_assembly
_atom_site_disorder_group
Re1 Re 0.730348(11) 0.427392(9) 0.766720(6) 0.01362(4) Uani 1 1 d . . .
S1 S 0.27019(10) 0.42225(8) 0.96146(6) 0.03719(19) Uani 1 1 d . . .
P1 P 0.91214(8) 0.47052(7) 0.68448(5) 0.01731(16) Uani 1 1 d . . .
O1 O 0.7922(3) 0.18092(17) 0.76005(15) 0.0326(6) Uani 1 1 d . . .
O2 O 0.5651(2) 0.4180(2) 0.60946(14) 0.0288(5) Uani 1 1 d . . .
C1 C 0.7717(3) 0.2759(2) 0.75771(16) 0.0196(5) Uani 1 1 d . . .
C2 C 0.6306(3) 0.4223(3) 0.66826(18) 0.0194(6) Uani 1 1 d . . .
C3 C 0.3376(3) 0.5208(3) 0.89878(18) 0.0201(6) Uani 1 1 d . . .
C4 C 0.3086(3) 0.6325(2) 0.92741(15) 0.0143(6) Uani 1 1 d . . .
H4 H 0.3380 0.6998 0.9033 0.017 Uiso 1 1 calc R . .
C5 C 0.2263(4) 0.6212(3) 0.9996(2) 0.0311(8) Uani 1 1 d . . .
H5 H 0.200(5) 0.676(4) 1.028(3) 0.051(14) Uiso 1 1 d . . .
C6 C 0.1991(4) 0.5176(3) 1.0242(2) 0.0334(9) Uani 1 1 d . . .
H6 H 0.132(5) 0.490(3) 1.073(3) 0.042(12) Uiso 1 1 d . . .
C7 C 0.5650(3) 0.4889(2) 0.84890(18) 0.0177(6) Uani 1 1 d . . .
C8 C 0.6336(3) 0.4028(2) 0.89184(18) 0.0173(6) Uani 1 1 d . . .
C9 C 0.7643(3) 0.4413(2) 0.90771(16) 0.0164(5) Uani 1 1 d . . .
C10 C 0.7755(3) 0.5511(2) 0.87472(17) 0.0189(6) Uani 1 1 d . . .
C11 C 0.6534(3) 0.5807(3) 0.83797(17) 0.0180(5) Uani 1 1 d . . .
C12 C 0.4223(3) 0.4884(3) 0.82663(19) 0.0199(6) Uani 1 1 d . . .
H121 H 0.408(3) 0.536(2) 0.7834(19) 0.005(7) Uiso 1 1 d . . .
H122 H 0.393(3) 0.416(3) 0.808(2) 0.013(8) Uiso 1 1 d . . .
C13 C 0.5774(3) 0.2950(3) 0.9205(2) 0.0218(6) Uani 1 1 d . . .
H131 H 0.506(4) 0.271(3) 0.881(2) 0.025(9) Uiso 1 1 d . . .
H132 H 0.561(4) 0.297(3) 0.976(2) 0.028(10) Uiso 1 1 d . . .
H133 H 0.636(4) 0.242(3) 0.920(2) 0.033(11) Uiso 1 1 d . . .
C14 C 0.8653(4) 0.3808(3) 0.9579(2) 0.0215(6) Uani 1 1 d . . .
H141 H 0.939(4) 0.398(3) 0.944(2) 0.031(11) Uiso 1 1 d . . .
H142 H 0.854(4) 0.308(3) 0.958(2) 0.020(9) Uiso 1 1 d . . .
H143 H 0.857(4) 0.400(3) 1.023(2) 0.021(9) Uiso 1 1 d . . .
C15 C 0.8919(4) 0.6256(3) 0.8867(2) 0.0242(7) Uani 1 1 d . . .
H151 H 0.900(6) 0.691(5) 0.831(4) 0.09(2) Uiso 1 1 d . . .
H152 H 0.979(4) 0.589(3) 0.880(3) 0.041(12) Uiso 1 1 d . . .
H153 H 0.895(4) 0.654(3) 0.936(2) 0.022(9) Uiso 1 1 d . . .
C16 C 0.6190(4) 0.6924(3) 0.8026(2) 0.0263(7) Uani 1 1 d . . .
H161 H 0.553(4) 0.692(3) 0.760(3) 0.035(11) Uiso 1 1 d . . .
H162 H 0.704(4) 0.730(3) 0.776(2) 0.032(10) Uiso 1 1 d . . .
H163 H 0.583(4) 0.752(3) 0.847(3) 0.045(13) Uiso 1 1 d . . .
C17 C 0.9200(4) 0.4007(3) 0.5844(2) 0.0280(8) Uani 1 1 d . . .
H171 H 0.922(4) 0.314(3) 0.596(2) 0.032(11) Uiso 1 1 d . . .
H172 H 0.854(8) 0.452(6) 0.536(5) 0.14(3) Uiso 1 1 d . . .
H173 H 1.008(5) 0.411(3) 0.556(3) 0.045(12) Uiso 1 1 d . . .
C18 C 1.0722(3) 0.4385(3) 0.7281(2) 0.0229(6) Uani 1 1 d . . .
H181 H 1.095(4) 0.483(3) 0.774(3) 0.043(12) Uiso 1 1 d . . .
H182 H 1.080(4) 0.347(3) 0.750(2) 0.034(11) Uiso 1 1 d . . .
H183 H 1.145(6) 0.444(4) 0.695(3) 0.070(16) Uiso 1 1 d . . .
C19 C 0.9295(4) 0.6150(3) 0.6539(2) 0.0264(7) Uani 1 1 d . . .
H191 H 0.860(4) 0.640(3) 0.617(2) 0.030(10) Uiso 1 1 d . . .
H192 H 0.993(4) 0.620(3) 0.619(3) 0.037(12) Uiso 1 1 d . . .
H193 H 0.945(4) 0.665(3) 0.702(2) 0.027(10) Uiso 1 1 d . . .

loop_
_atom_site_aniso_label
_atom_site_aniso_U_11
_atom_site_aniso_U_22
_atom_site_aniso_U_33
_atom_site_aniso_U_23
_atom_site_aniso_U_13
_atom_site_aniso_U_12
Re1 0.01252(5) 0.01366(5) 0.01469(5) 0.00067(4) -0.00055(4) 0.00047(4)
S1 0.0284(4) 0.0387(5) 0.0445(5) 0.0053(4) 0.0124(4) -0.0001(6)
P1 0.0151(4) 0.0191(3) 0.0178(4) 0.0005(3) 0.0008(3) -0.0008(3)
O1 0.0407(15) 0.0186(10) 0.0386(13) -0.0046(9) -0.0115(12) 0.0067(10)
O2 0.0243(12) 0.0380(13) 0.0241(11) 0.0054(12) -0.0098(9) 0.0014(12)
C1 0.0197(13) 0.0210(13) 0.0181(12) -0.0022(11) -0.0043(12) 0.0022(12)
C2 0.0167(14) 0.0203(14) 0.0211(13) 0.0020(14) 0.0015(11) 0.0012(14)
C3 0.0106(15) 0.0303(16) 0.0194(14) 0.0009(12) -0.0021(12) 0.0023(12)
C4 0.0082(13) 0.0282(14) 0.0064(10) 0.0038(10) 0.0000(10) 0.0090(11)
C5 0.0228(17) 0.0418(19) 0.0286(16) -0.0067(15) 0.0015(16) 0.0105(19)
C6 0.0147(19) 0.054(2) 0.0313(18) 0.0065(17) 0.0043(14) 0.0089(16)
C7 0.0179(16) 0.0190(14) 0.0162(13) 0.0015(11) 0.0005(12) 0.0018(12)
C8 0.0170(15) 0.0189(16) 0.0160(13) -0.0002(11) 0.0004(11) 0.0026(11)
C9 0.0186(14) 0.0166(13) 0.0141(11) 0.0004(10) -0.0005(10) 0.0004(12)
C10 0.0174(14) 0.0206(14) 0.0187(12) -0.0027(10) 0.0000(12) 0.0004(12)
C11 0.0192(14) 0.0169(13) 0.0179(12) -0.0004(12) -0.0003(10) 0.0010(13)
C12 0.0160(15) 0.0236(16) 0.0203(14) 0.0020(13) -0.0005(12) 0.0021(12)
C13 0.0200(17) 0.0258(17) 0.0196(15) 0.0038(13) 0.0014(13) -0.0005(14)
C14 0.0170(17) 0.0243(17) 0.0232(15) 0.0014(13) -0.0039(13) 0.0007(13)
C15 0.0230(18) 0.0242(16) 0.0255(17) -0.0052(14) -0.0022(14) -0.0047(14)
C16 0.0285(19) 0.0187(15) 0.0317(17) 0.0013(14) -0.0015(16) 0.0052(13)
C17 0.0221(18) 0.041(2) 0.0211(16) -0.0067(14) 0.0059(13) 0.0004(15)
C18 0.0166(14) 0.0244(15) 0.0276(15) -0.0007(16) -0.0007(13) -0.0005(12)
C19 0.0243(19) 0.0221(16) 0.0328(18) 0.0089(14) 0.0023(16) -0.0033(14)

loop_
_geom_bond_atom_site_label_1
_geom_bond_atom_site_label_2
_geom_bond_distance
_geom_bond_site_symmetry_2
_geom_bond_publ_flag
Re1 C1 1.882(3) . ?
Re1 C2 1.891(3) . ?
Re1 C8 2.271(3) . ?
Re1 C7 2.273(3) . ?
Re1 C9 2.312(3) . ?
Re1 C11 2.317(3) . ?
Re1 P1 2.3424(8) . ?
Re1 C10 2.343(3) . ?
S1 C6 1.697(4) . ?
S1 C3 1.708(3) . ?
P1 C19 1.821(3) . ?
P1 C18 1.821(3) . ?
P1 C17 1.825(3) . ?
O1 C1 1.166(3) . ?
O2 C2 1.163(4) . ?
C3 C4 1.455(4) . ?
C3 C12 1.504(4) . ?
C4 C5 1.445(5) . ?
C4 H4 0.9500 . ?
C5 C6 1.340(5) . ?
C5 H5 0.85(4) . ?
C6 H6 1.10(4) . ?
C7 C8 1.432(4) . ?
C7 C11 1.440(4) . ?
C7 C12 1.502(4) . ?
C8 C9 1.436(4) . ?
C8 C13 1.495(4) . ?
C9 C10 1.434(4) . ?
C9 C14 1.502(4) . ?
C10 C11 1.427(4) . ?
C10 C15 1.503(4) . ?
C11 C16 1.506(4) . ?
C12 H121 0.92(3) . ?
C12 H122 0.97(3) . ?
C13 H131 1.01(4) . ?
C13 H132 0.92(4) . ?
C13 H133 0.87(4) . ?
C14 H141 0.81(4) . ?
C14 H142 0.89(4) . ?
C14 H143 1.09(3) . ?
C15 H151 1.20(6) . ?
C15 H152 1.00(5) . ?
C15 H153 0.87(4) . ?
C16 H161 0.97(4) . ?
C16 H162 1.07(4) . ?
C16 H163 1.07(4) . ?
C17 H171 1.06(4) . ?
C17 H172 1.20(8) . ?
C17 H173 1.02(5) . ?
C18 H181 0.94(5) . ?
C18 H182 1.17(4) . ?
C18 H183 0.91(6) . ?
C19 H191 0.97(4) . ?
C19 H192 0.86(4) . ?
C19 H193 1.01(4) . ?
